data_7110512
loop_
_publ_author_name
'Kuge, Katsuaki'
'Tobita, Hiromi'
'Ogino, Hiroshi'

_publ_section_title
;
 Synthesis and structures of heterometallic trinuclear clusters
 [CpFe(CO)2]2(\m3-S2)W(CO)5 and Cp2Fe2(CO)3(\m-CO)(\m3-S)W(CO)5 and
 kinetic study of migration of the W(CO)5 moiety in the disulfido complex
;
_journal_issue 12
_journal_name_full 'Chemical Communications'
_journal_page_first 1061
_journal_paper_doi 10.1039/a901660k
_journal_year 1999
_chemical_formula_moiety 'C19 H10 Fe2 O9 S2 W '
_chemical_formula_sum 'C19 H10 Fe2 O9 S2 W'
_chemical_formula_weight 741.95
_space_group_IT_number 14
_symmetry_cell_setting monoclinic
_symmetry_Int_Tables_number 14
_symmetry_space_group_name_Hall '-P 2ybc'
_symmetry_space_group_name_H-M 'P 1 21/c 1'
_audit_creation_date 'Thu Sep 10 11:23:56 1998'
_audit_creation_method 'from TEXRAY.INF file'
_cell_angle_alpha 90
_cell_angle_beta 92.26(2)
_cell_angle_gamma 90
_cell_formula_units_Z 4
_cell_length_a 17.174(6)
_cell_length_b 7.096(4)
_cell_length_c 19.452(4)
_cell_measurement_reflns_used 25
_cell_measurement_temperature 293.2
_cell_measurement_theta_max 15.0
_cell_measurement_theta_min 14.8
_cell_volume 2368.7(16)
_computing_cell_refinement 'MSC/AFC Diffractometer Control'
_computing_data_collection 'MSC/AFC Diffractometer Control'
_computing_data_reduction teXsan
_computing_publication_material teXsan
_computing_structure_refinement teXsan
_computing_structure_solution 'DIRDIF92 (PATTY)'
_diffrn_ambient_temperature 293.2
_diffrn_measurement_device_type 'Rigaku AFC6S'
_diffrn_measurement_method \w-2\q
_diffrn_orient_matrix_UB_11 0.05506
_diffrn_orient_matrix_UB_12 -0.00195
_diffrn_orient_matrix_UB_13 0.01872
_diffrn_orient_matrix_UB_21 -0.01844
_diffrn_orient_matrix_UB_22 -0.04136
_diffrn_orient_matrix_UB_23 0.04573
_diffrn_orient_matrix_UB_31 0.00486
_diffrn_orient_matrix_UB_32 -0.13471
_diffrn_orient_matrix_UB_33 -0.01431
_diffrn_radiation_detector 'scintillation counter'
_diffrn_radiation_monochromator graphite
_diffrn_radiation_source 'Rigaku sealed tube'
_diffrn_radiation_type 'Mo K\a'
_diffrn_radiation_wavelength 0.7107
_diffrn_reflns_av_R_equivalents 0.028
_diffrn_reflns_av_sigmaI/netI 0.055
_diffrn_reflns_limit_h_max 22
_diffrn_reflns_limit_h_min 0
_diffrn_reflns_limit_k_max 0
_diffrn_reflns_limit_k_min -9
_diffrn_reflns_limit_l_max 25
_diffrn_reflns_limit_l_min -25
_diffrn_reflns_number 5624
_diffrn_reflns_reduction_process 'Lp corrections applied'
_diffrn_reflns_theta_max 27.51
_diffrn_reflns_theta_min 1.55
_diffrn_standards_decay_% -0.78
_diffrn_standards_interval_count 150
_diffrn_standards_number 3
_exptl_absorpt_coefficient_mu 6.280
_exptl_absorpt_correction_T_max 0.999
_exptl_absorpt_correction_T_min 0.629
_exptl_absorpt_correction_type psi-scan
_exptl_absorpt_process_details '(North, Phillips & Mathews, 1968)'
_exptl_crystal_colour brown
_exptl_crystal_density_diffrn 2.080
_exptl_crystal_density_method 'not measured'
_exptl_crystal_description prismatic
_exptl_crystal_F_000 1416.00
_exptl_crystal_size_max 0.400
_exptl_crystal_size_mid 0.300
_exptl_crystal_size_min 0.200
_refine_diff_density_max 0.88
_refine_diff_density_min -1.11
_refine_ls_extinction_method none
_refine_ls_goodness_of_fit_ref 1.050
_refine_ls_hydrogen_treatment noref
_refine_ls_matrix_type full
_refine_ls_number_constraints 0
_refine_ls_number_parameters 298
_refine_ls_number_reflns 3508
_refine_ls_number_restraints 0
_refine_ls_R_factor_all 0.0300
_refine_ls_R_factor_gt 0.0300
_refine_ls_shift/su_max 0.6105
_refine_ls_shift/su_mean 0.0501
_refine_ls_structure_factor_coef F
_refine_ls_weighting_details 'w = 1/[\s^2^(Fo) + 0.00093|Fo|^2^]'
_refine_ls_weighting_scheme calc
_refine_ls_wR_factor_gt 0.0437
_refine_ls_wR_factor_ref 0.0437
_reflns_number_gt 3508
_reflns_number_total 5445
_reflns_threshold_expression >2.0sigma(I)
_cod_data_source_file 901660ksup1.cif
_cod_data_source_block 1
_cod_depositor_comments
;
The following automatic conversions were performed:
'_reflns_observed_expression' tag replaced with
'_reflns_threshold_expression' tag as specified in the replacement
file
'cod-tools/trunk/perl-scripts/inputs/replacement_tags.lst'.

'_atom_site_calc_flags'
tag replaced with '_atom_site_calc_flag' tag as specified in the
replacement file
'cod-tools/trunk/perl-scripts/inputs/replacement_tags.lst'.

'_atom_type_scat_imag'
tag replaced with '_atom_type_scat_dispersion_imag' tag as specified
in the replacement file
'cod-tools/trunk/perl-scripts/inputs/replacement_tags.lst'.

Automatic conversion script
Id: cif_correct_tags 3137 2015-03-23 15:08:43Z antanas 
;
_cod_original_cell_volume 2368(1)
_cod_original_sg_symbol_H-M 'P 21/c       '
_cod_original_formula_sum 'C19 H10 Fe2 O9 S2 W '
_cod_database_code 7110512

loop_
_symmetry_equiv_pos_as_xyz
x,y,z
-x,1/2+y,1/2-z
-x,-y,-z
x,1/2-y,1/2+z

loop_
_atom_site_label
_atom_site_type_symbol
_atom_site_fract_x
_atom_site_fract_y
_atom_site_fract_z
_atom_site_U_iso_or_equiv
_atom_site_adp_type
_atom_site_occupancy
_atom_site_calc_flag
W W 0.19773(1) 0.00153(4) 0.54821(1) 0.03903(7) Uani 1.00 d
Fe1 Fe 0.42536(5) -0.2010(1) 0.37381(5) 0.0403(2) Uani 1.00 d
Fe2 Fe 0.16519(5) 0.0727(2) 0.33632(5) 0.0448(3) Uani 1.00 d
S1 S 0.35231(9) 0.0305(2) 0.42222(9) 0.0410(4) Uani 1.00 d
S2 S 0.23844(9) -0.0669(2) 0.42431(8) 0.0364(4) Uani 1.00 d
O1 O 0.4973(4) 0.090(1) 0.2913(4) 0.095(3) Uani 1.00 d
O2 O 0.3088(4) -0.306(1) 0.2692(4) 0.096(3) Uani 1.00 d
O3 O 0.1731(5) 0.439(1) 0.4023(4) 0.102(3) Uani 1.00 d
O4 O 0.2965(4) 0.161(1) 0.2524(3) 0.096(3) Uani 1.00 d
O5 O 0.0395(3) 0.2082(9) 0.5083(4) 0.078(2) Uani 1.00 d
O6 O 0.1129(4) -0.3946(9) 0.5550(4) 0.081(2) Uani 1.00 d
O7 O 0.3524(3) -0.191(1) 0.6108(3) 0.080(2) Uani 1.00 d
O8 O 0.2817(4) 0.4005(9) 0.5569(4) 0.088(2) Uani 1.00 d
O9 O 0.1498(4) 0.0534(10) 0.7000(3) 0.077(2) Uani 1.00 d
C1 C 0.4695(5) -0.028(1) 0.3238(4) 0.060(2) Uani 1.00 d
C2 C 0.3540(5) -0.260(1) 0.3099(4) 0.059(2) Uani 1.00 d
C3 C 0.1697(5) 0.293(1) 0.3774(5) 0.063(3) Uani 1.00 d
C4 C 0.2472(5) 0.124(1) 0.2867(4) 0.062(2) Uani 1.00 d
C5 C 0.0966(4) 0.132(1) 0.5197(4) 0.053(2) Uani 1.00 d
C6 C 0.1436(4) -0.255(1) 0.5496(4) 0.051(2) Uani 1.00 d
C7 C 0.2979(4) -0.125(1) 0.5854(4) 0.052(2) Uani 1.00 d
C8 C 0.2521(4) 0.258(1) 0.5516(4) 0.056(2) Uani 1.00 d
C9 C 0.1683(5) 0.0333(10) 0.6446(4) 0.051(2) Uani 1.00 d
C10 C 0.4553(9) -0.480(1) 0.3828(8) 0.106(5) Uani 1.00 d
C11 C 0.4147(7) -0.428(2) 0.4396(10) 0.114(5) Uani 1.00 d
C12 C 0.4581(9) -0.298(2) 0.4722(5) 0.099(4) Uani 1.00 d
C13 C 0.5231(6) -0.262(1) 0.4378(6) 0.079(3) Uani 1.00 d
C14 C 0.5209(6) -0.380(2) 0.3821(5) 0.080(3) Uani 1.00 d
C15 C 0.0782(5) -0.131(1) 0.3534(5) 0.072(3) Uani 1.00 d
C16 C 0.1181(6) -0.176(1) 0.2956(6) 0.081(3) Uani 1.00 d
C17 C 0.1049(7) -0.022(2) 0.2476(5) 0.100(4) Uani 1.00 d
C18 C 0.0601(5) 0.108(2) 0.2811(6) 0.083(3) Uani 1.00 d
C19 C 0.0449(5) 0.042(2) 0.3464(6) 0.076(3) Uani 1.00 d
H1 H 0.4405 -0.5772 0.3512 0.1268 Uiso 1.00 calc
H2 H 0.3676 -0.4816 0.4547 0.1362 Uiso 1.00 calc
H3 H 0.4449 -0.2374 0.5138 0.1192 Uiso 1.00 calc
H4 H 0.5639 -0.1773 0.4512 0.0944 Uiso 1.00 calc
H5 H 0.5603 -0.3923 0.3494 0.0955 Uiso 1.00 calc
H6 H 0.0761 -0.2076 0.3933 0.0864 Uiso 1.00 calc
H7 H 0.1452 -0.2898 0.2874 0.0976 Uiso 1.00 calc
H8 H 0.1216 -0.0146 0.2017 0.1200 Uiso 1.00 calc
H9 H 0.0416 0.2239 0.2620 0.0997 Uiso 1.00 calc
H10 H 0.0143 0.1038 0.3793 0.0908 Uiso 1.00 calc

loop_
_atom_site_aniso_label
_atom_site_aniso_U_11
_atom_site_aniso_U_22
_atom_site_aniso_U_33
_atom_site_aniso_U_12
_atom_site_aniso_U_13
_atom_site_aniso_U_23
W 0.0366(1) 0.0405(1) 0.0402(1) -0.0005(1) 0.00449(9) -0.0021(1)
Fe1 0.0358(5) 0.0474(6) 0.0377(5) 0.0061(4) 0.0016(4) 0.0031(4)
Fe2 0.0333(5) 0.0523(6) 0.0483(6) 0.0006(4) -0.0053(4) 0.0094(5)
S1 0.0333(7) 0.044(1) 0.0454(8) -0.0001(6) -0.0012(6) -0.0040(7)
S2 0.0324(7) 0.0406(8) 0.0362(8) 0.0003(6) 0.0003(6) 0.0021(7)
O1 0.108(6) 0.093(5) 0.086(5) -0.023(5) 0.025(4) 0.026(4)
O2 0.073(4) 0.129(6) 0.084(5) 0.012(4) -0.022(4) -0.042(5)
O3 0.132(7) 0.053(4) 0.121(7) -0.001(4) 0.002(5) 0.005(4)
O4 0.067(4) 0.146(7) 0.077(4) -0.002(4) 0.015(3) 0.048(5)
O5 0.046(3) 0.072(4) 0.115(5) 0.010(3) 0.004(3) 0.000(4)
O6 0.079(4) 0.050(4) 0.115(6) -0.005(3) 0.007(4) 0.000(4)
O7 0.057(3) 0.114(6) 0.067(4) 0.024(4) -0.007(3) 0.006(4)
O8 0.067(4) 0.050(4) 0.147(7) -0.023(3) 0.003(4) -0.010(4)
O9 0.094(5) 0.087(4) 0.051(3) -0.007(4) 0.022(3) -0.018(3)
C1 0.058(4) 0.077(6) 0.045(4) 0.000(4) 0.005(3) 0.011(4)
C2 0.054(4) 0.076(6) 0.048(4) 0.009(4) -0.008(3) -0.014(4)
C3 0.062(5) 0.058(5) 0.069(5) 0.007(4) -0.001(4) 0.018(5)
C4 0.050(4) 0.081(6) 0.054(5) 0.007(4) -0.006(4) 0.024(4)
C5 0.037(4) 0.054(4) 0.069(5) -0.006(3) 0.012(3) -0.006(4)
C6 0.051(4) 0.042(4) 0.062(5) -0.002(3) 0.007(3) 0.000(4)
C7 0.047(4) 0.066(5) 0.044(4) -0.002(4) 0.005(3) -0.004(4)
C8 0.039(4) 0.060(5) 0.070(5) 0.004(4) 0.001(3) -0.015(4)
C9 0.052(4) 0.049(5) 0.054(4) -0.006(3) 0.006(3) -0.001(3)
C10 0.13(1) 0.049(6) 0.13(1) 0.017(7) -0.064(10) -0.006(6)
C11 0.070(7) 0.12(1) 0.15(1) 0.007(7) 0.020(8) 0.10(1)
C12 0.13(1) 0.12(1) 0.052(5) 0.086(9) 0.010(6) 0.032(6)
C13 0.063(6) 0.074(6) 0.097(8) 0.007(5) -0.031(5) 0.010(6)
C14 0.077(6) 0.098(8) 0.064(6) 0.049(6) 0.012(5) -0.003(6)
C15 0.050(5) 0.088(7) 0.077(6) -0.029(5) -0.015(4) 0.010(6)
C16 0.069(6) 0.078(7) 0.095(8) -0.013(5) -0.020(6) -0.020(6)
C17 0.078(7) 0.17(1) 0.049(5) -0.049(8) -0.009(5) -0.009(7)
C18 0.043(5) 0.108(8) 0.095(8) -0.006(5) -0.035(5) 0.026(7)
C19 0.034(4) 0.098(8) 0.095(7) -0.004(4) -0.001(4) -0.001(6)

loop_
_atom_type_symbol
_atom_type_description
_atom_type_scat_dispersion_real
_atom_type_scat_dispersion_imag
_atom_type_scat_source
C C 0.003 0.002
;International Tables for Crystallography
(1992, Vol. C, Tables 4.2.6.8 and 6.1.1.1)
;
H H 0.000 0.000
;International Tables for Crystallography
(1992, Vol. C, Table 6.1.1.2)
;
S S 0.125 0.123
;International Tables for Crystallography
(1992, Vol. C, Tables 4.2.6.8 and 6.1.1.1)
;
O O 0.011 0.006
;International Tables for Crystallography
(1992, Vol. C, Tables 4.2.6.8 and 6.1.1.1)
;
Fe Fe 0.346 0.844
;International Tables for Crystallography
(1992, Vol. C, Tables 4.2.6.8 and 6.1.1.1)
;
W W -0.849 6.872
;International Tables for Crystallography
(1992, Vol. C, Tables 4.2.6.8 and 6.1.1.1)
;

loop_
_geom_angle_atom_site_label_1
_geom_angle_atom_site_label_2
_geom_angle_atom_site_label_3
_geom_angle
_geom_angle_site_symmetry_1
_geom_angle_site_symmetry_2
_geom_angle_site_symmetry_3
_geom_angle_publ_flag
S2 W C5 95.3(2) 1_555 1_555 1_555 yes
S2 W C6 89.1(2) 1_555 1_555 1_555 yes
S2 W C7 89.6(2) 1_555 1_555 1_555 yes
S2 W C8 93.3(2) 1_555 1_555 1_555 yes
S2 W C9 175.6(2) 1_555 1_555 1_555 yes
C5 W C6 91.4(3) 1_555 1_555 1_555 yes
C5 W C7 175.2(3) 1_555 1_555 1_555 yes
C5 W C8 89.3(3) 1_555 1_555 1_555 yes
C5 W C9 87.6(3) 1_555 1_555 1_555 yes
C6 W C7 89.0(3) 1_555 1_555 1_555 yes
C6 W C8 177.4(3) 1_555 1_555 1_555 yes
C6 W C9 87.4(3) 1_555 1_555 1_555 yes
C7 W C8 90.2(3) 1_555 1_555 1_555 yes
C7 W C9 87.6(3) 1_555 1_555 1_555 yes
C8 W C9 90.1(3) 1_555 1_555 1_555 yes
S1 FE1 C1 89.0(3) 1_555 1_555 1_555 yes
S1 FE1 C2 94.9(3) 1_555 1_555 1_555 yes
S1 FE1 C10 142.8(5) 1_555 1_555 1_555 yes
S1 FE1 C11 103.9(5) 1_555 1_555 1_555 yes
S1 FE1 C12 89.5(3) 1_555 1_555 1_555 yes
S1 FE1 C13 110.0(3) 1_555 1_555 1_555 yes
S1 FE1 C14 148.3(3) 1_555 1_555 1_555 yes
C1 FE1 C2 94.6(4) 1_555 1_555 1_555 yes
C1 FE1 C10 127.5(6) 1_555 1_555 1_555 yes
C1 FE1 C11 159.5(4) 1_555 1_555 1_555 yes
C1 FE1 C12 129.0(6) 1_555 1_555 1_555 yes
C1 FE1 C13 96.8(4) 1_555 1_555 1_555 yes
C1 FE1 C14 96.5(4) 1_555 1_555 1_555 yes
C2 FE1 C10 89.7(4) 1_555 1_555 1_555 yes
C2 FE1 C11 100.1(6) 1_555 1_555 1_555 yes
C2 FE1 C12 136.3(6) 1_555 1_555 1_555 yes
C2 FE1 C13 152.8(4) 1_555 1_555 1_555 yes
C2 FE1 C14 115.7(4) 1_555 1_555 1_555 yes
C10 FE1 C11 39.2(6) 1_555 1_555 1_555 yes
C10 FE1 C12 63.1(5) 1_555 1_555 1_555 yes
C10 FE1 C13 63.8(4) 1_555 1_555 1_555 yes
C10 FE1 C14 37.6(5) 1_555 1_555 1_555 yes
C11 FE1 C12 37.4(5) 1_555 1_555 1_555 yes
C11 FE1 C13 64.0(5) 1_555 1_555 1_555 yes
C11 FE1 C14 64.2(5) 1_555 1_555 1_555 yes
C12 FE1 C13 37.6(4) 1_555 1_555 1_555 yes
C12 FE1 C14 62.9(4) 1_555 1_555 1_555 yes
C13 FE1 C14 38.4(4) 1_555 1_555 1_555 yes
S2 FE2 C3 91.8(3) 1_555 1_555 1_555 yes
S2 FE2 C4 94.0(2) 1_555 1_555 1_555 yes
S2 FE2 C15 87.6(2) 1_555 1_555 1_555 yes
S2 FE2 C16 96.3(3) 1_555 1_555 1_555 yes
S2 FE2 C17 135.5(4) 1_555 1_555 1_555 yes
S2 FE2 C18 150.7(3) 1_555 1_555 1_555 yes
S2 FE2 C19 113.4(3) 1_555 1_555 1_555 yes
C3 FE2 C4 92.6(4) 1_555 1_555 1_555 yes
C3 FE2 C15 123.7(4) 1_555 1_555 1_555 yes
C3 FE2 C16 159.4(4) 1_555 1_555 1_555 yes
C3 FE2 C17 132.4(5) 1_555 1_555 1_555 yes
C3 FE2 C18 98.6(4) 1_555 1_555 1_555 yes
C3 FE2 C19 94.3(4) 1_555 1_555 1_555 yes
C4 FE2 C15 143.6(4) 1_555 1_555 1_555 yes
C4 FE2 C16 105.7(5) 1_555 1_555 1_555 yes
C4 FE2 C17 89.7(4) 1_555 1_555 1_555 yes
C4 FE2 C18 112.7(4) 1_555 1_555 1_555 yes
C4 FE2 C19 151.5(4) 1_555 1_555 1_555 yes
C15 FE2 C16 38.3(4) 1_555 1_555 1_555 yes
C15 FE2 C17 65.1(4) 1_555 1_555 1_555 yes
C15 FE2 C18 63.9(4) 1_555 1_555 1_555 yes
C15 FE2 C19 37.7(4) 1_555 1_555 1_555 yes
C16 FE2 C17 40.7(4) 1_555 1_555 1_555 yes
C16 FE2 C18 65.8(4) 1_555 1_555 1_555 yes
C16 FE2 C19 65.1(4) 1_555 1_555 1_555 yes
C17 FE2 C18 38.7(4) 1_555 1_555 1_555 yes
C17 FE2 C19 65.5(4) 1_555 1_555 1_555 yes
C18 FE2 C19 38.9(4) 1_555 1_555 1_555 yes
FE1 S1 S2 107.49(9) 1_555 1_555 1_555 yes
W S2 FE2 116.86(7) 1_555 1_555 1_555 yes
W S2 S1 104.21(8) 1_555 1_555 1_555 yes
FE2 S2 S1 109.20(9) 1_555 1_555 1_555 yes
FE1 C1 O1 178.1(8) 1_555 1_555 1_555 yes
FE1 C2 O2 177.3(9) 1_555 1_555 1_555 yes
FE2 C3 O3 177.8(8) 1_555 1_555 1_555 yes
FE2 C4 O4 175.9(7) 1_555 1_555 1_555 yes
W C5 O5 175.4(7) 1_555 1_555 1_555 yes
W C6 O6 175.3(7) 1_555 1_555 1_555 yes
W C7 O7 174.9(7) 1_555 1_555 1_555 yes
W C8 O8 176.6(8) 1_555 1_555 1_555 yes
W C9 O9 178.6(7) 1_555 1_555 1_555 yes
FE1 C10 C11 71.0(7) 1_555 1_555 1_555 yes
FE1 C10 C14 72.1(6) 1_555 1_555 1_555 yes
FE1 C10 H1 125.3(8) 1_555 1_555 1_555 no
C11 C10 C14 108(1) 1_555 1_555 1_555 yes
C11 C10 H1 126(1) 1_555 1_555 1_555 no
C14 C10 H1 125(1) 1_555 1_555 1_555 no
FE1 C11 C10 69.8(6) 1_555 1_555 1_555 yes
FE1 C11 C12 72.1(7) 1_555 1_555 1_555 yes
FE1 C11 H2 126.3(9) 1_555 1_555 1_555 no
C10 C11 C12 106(1) 1_555 1_555 1_555 yes
C10 C11 H2 127(2) 1_555 1_555 1_555 no
C12 C11 H2 125(2) 1_555 1_555 1_555 no
FE1 C12 C11 70.5(6) 1_555 1_555 1_555 yes
FE1 C12 C13 71.4(5) 1_555 1_555 1_555 yes
FE1 C12 H3 124.0(7) 1_555 1_555 1_555 no
C11 C12 C13 110(1) 1_555 1_555 1_555 yes
C11 C12 H3 125(1) 1_555 1_555 1_555 no
C13 C12 H3 123(1) 1_555 1_555 1_555 no
FE1 C13 C12 71.0(5) 1_555 1_555 1_555 yes
FE1 C13 C14 70.1(5) 1_555 1_555 1_555 yes
FE1 C13 H4 125.5(7) 1_555 1_555 1_555 no
C12 C13 C14 106(1) 1_555 1_555 1_555 yes
C12 C13 H4 127(1) 1_555 1_555 1_555 no
C14 C13 H4 126(1) 1_555 1_555 1_555 no
FE1 C14 C10 70.2(6) 1_555 1_555 1_555 yes
FE1 C14 C13 71.4(5) 1_555 1_555 1_555 yes
FE1 C14 H5 125.3(8) 1_555 1_555 1_555 no
C10 C14 C13 108(1) 1_555 1_555 1_555 yes
C10 C14 H5 125(1) 1_555 1_555 1_555 no
C13 C14 H5 125(1) 1_555 1_555 1_555 no
FE2 C15 C16 69.7(5) 1_555 1_555 1_555 yes
FE2 C15 C19 70.4(5) 1_555 1_555 1_555 yes
FE2 C15 H6 124.2(6) 1_555 1_555 1_555 no
C16 C15 C19 110.5(9) 1_555 1_555 1_555 yes
C16 C15 H6 124(1) 1_555 1_555 1_555 no
C19 C15 H6 124(1) 1_555 1_555 1_555 no
FE2 C16 C15 72.1(5) 1_555 1_555 1_555 yes
FE2 C16 C17 69.8(5) 1_555 1_555 1_555 yes
FE2 C16 H7 125.4(7) 1_555 1_555 1_555 no
C15 C16 C17 106.3(10) 1_555 1_555 1_555 yes
C15 C16 H7 127(1) 1_555 1_555 1_555 no
C17 C16 H7 126(1) 1_555 1_555 1_555 no
FE2 C17 C16 69.5(5) 1_555 1_555 1_555 yes
FE2 C17 C18 70.3(5) 1_555 1_555 1_555 yes
FE2 C17 H8 126.0(8) 1_555 1_555 1_555 no
C16 C17 C18 106.0(9) 1_555 1_555 1_555 yes
C16 C17 H8 126(1) 1_555 1_555 1_555 no
C18 C17 H8 127(1) 1_555 1_555 1_555 no
FE2 C18 C17 71.0(5) 1_555 1_555 1_555 yes
FE2 C18 C19 71.1(5) 1_555 1_555 1_555 yes
FE2 C18 H9 124.5(8) 1_555 1_555 1_555 no
C17 C18 C19 109.5(10) 1_555 1_555 1_555 yes
C17 C18 H9 125(1) 1_555 1_555 1_555 no
C19 C18 H9 125(1) 1_555 1_555 1_555 no
FE2 C19 C15 71.9(5) 1_555 1_555 1_555 yes
FE2 C19 C18 70.0(5) 1_555 1_555 1_555 yes
FE2 C19 H10 125.5(7) 1_555 1_555 1_555 no
C15 C19 C18 107.6(9) 1_555 1_555 1_555 yes
C15 C19 H10 126(1) 1_555 1_555 1_555 no
C18 C19 H10 126(1) 1_555 1_555 1_555 no

loop_
_geom_bond_atom_site_label_1
_geom_bond_atom_site_label_2
_geom_bond_distance
_geom_bond_site_symmetry_1
_geom_bond_site_symmetry_2
_geom_bond_publ_flag
W S2 2.582(2) 1_555 1_555 yes
W C5 2.026(8) 1_555 1_555 yes
W C6 2.042(8) 1_555 1_555 yes
W C7 2.047(8) 1_555 1_555 yes
W C8 2.047(8) 1_555 1_555 yes
W C9 1.974(8) 1_555 1_555 yes
FE1 S1 2.292(2) 1_555 1_555 yes
FE1 C1 1.756(8) 1_555 1_555 yes
FE1 C2 1.763(7) 1_555 1_555 yes
FE1 C10 2.054(9) 1_555 1_555 yes
FE1 C11 2.07(1) 1_555 1_555 yes
FE1 C12 2.089(9) 1_555 1_555 yes
FE1 C13 2.094(8) 1_555 1_555 yes
FE1 C14 2.078(8) 1_555 1_555 yes
FE2 S2 2.307(2) 1_555 1_555 yes
FE2 C3 1.756(10) 1_555 1_555 yes
FE2 C4 1.776(9) 1_555 1_555 yes
FE2 C15 2.114(8) 1_555 1_555 yes
FE2 C16 2.084(9) 1_555 1_555 yes
FE2 C17 2.088(9) 1_555 1_555 yes
FE2 C18 2.080(7) 1_555 1_555 yes
FE2 C19 2.095(8) 1_555 1_555 yes
S1 S2 2.076(2) 1_555 1_555 yes
O1 C1 1.162(10) 1_555 1_555 yes
O2 C2 1.134(9) 1_555 1_555 yes
O3 C3 1.14(1) 1_555 1_555 yes
O4 C4 1.130(9) 1_555 1_555 yes
O5 C5 1.133(9) 1_555 1_555 yes
O6 C6 1.132(9) 1_555 1_555 yes
O7 C7 1.141(9) 1_555 1_555 yes
O8 C8 1.133(9) 1_555 1_555 yes
O9 C9 1.144(9) 1_555 1_555 yes
C10 C11 1.38(2) 1_555 1_555 yes
C10 C14 1.33(2) 1_555 1_555 yes
C11 C12 1.33(2) 1_555 1_555 yes
C12 C13 1.35(2) 1_555 1_555 yes
C13 C14 1.37(1) 1_555 1_555 yes
C15 C16 1.38(1) 1_555 1_555 yes
C15 C19 1.36(1) 1_555 1_555 yes
C16 C17 1.45(1) 1_555 1_555 yes
C17 C18 1.38(2) 1_555 1_555 yes
C18 C19 1.39(1) 1_555 1_555 yes

loop_
_geom_contact_atom_site_label_1
_geom_contact_atom_site_label_2
_geom_contact_distance
_geom_contact_site_symmetry_1
_geom_contact_site_symmetry_2
W S2 2.582(2) 1_555 1_555
O1 O7 3.228(10) 1_555 3_656
O1 C14 3.38(1) 1_555 2_655
O1 C2 3.45(1) 1_555 2_655
O1 C10 3.55(2) 1_555 2_655
O1 C1 3.58(1) 1_555 2_655
O2 O7 3.201(9) 1_555 4_544
O2 O9 3.473(10) 1_555 4_544
O3 O6 3.39(1) 1_555 1_565
O3 C16 3.54(1) 1_555 1_565
O3 C15 3.57(1) 1_555 1_565
O4 O9 3.359(10) 1_555 4_554
O5 O6 3.141(9) 1_555 3_556
O5 O6 3.204(9) 1_555 1_565
O5 O5 3.26(1) 1_555 3_556
O5 C6 3.314(9) 1_555 3_556
O5 C5 3.389(9) 1_555 3_556
O5 C15 3.47(1) 1_555 3_556
O6 O8 3.241(10) 1_555 1_545
O6 C8 3.434(10) 1_555 1_545
O6 C5 3.438(10) 1_555 1_545
O7 O8 3.301(9) 1_555 1_545
O8 C6 3.41(1) 1_555 1_565
O8 C7 3.42(1) 1_555 1_565
O8 C13 3.49(1) 1_555 3_656
O8 C11 3.51(1) 1_555 1_565
O8 C14 3.55(1) 1_555 3_656
O9 C4 3.267(10) 1_555 4_555
O9 C18 3.29(1) 1_555 4_555
O9 C16 3.32(1) 1_555 4_545
O9 C19 3.49(1) 1_555 3_556
O9 C17 3.54(2) 1_555 4_555
C10 C12 3.51(1) 1_555 3_646
C11 C12 3.35(1) 1_555 3_646
C11 C13 3.39(1) 1_555 3_646
C12 C12 3.37(2) 1_555 3_646
C12 C13 3.59(2) 1_555 3_646

loop_
_geom_torsion_atom_site_label_1
_geom_torsion_atom_site_label_2
_geom_torsion_atom_site_label_3
_geom_torsion_atom_site_label_4
_geom_torsion
_geom_torsion_site_symmetry_1
_geom_torsion_site_symmetry_2
_geom_torsion_site_symmetry_3
_geom_torsion_site_symmetry_4
_geom_torsion_publ_flag
W S2 FE2 C3 47.9(3) 1_555 1_555 1_555 1_555 yes
W S2 FE2 C4 140.6(3) 1_555 1_555 1_555 1_555 yes
W S2 FE2 C15 -75.8(3) 1_555 1_555 1_555 1_555 yes
W S2 FE2 C16 -113.1(3) 1_555 1_555 1_555 1_555 yes
W S2 FE2 C17 -125.8(4) 1_555 1_555 1_555 1_555 yes
W S2 FE2 C18 -63.3(8) 1_555 1_555 1_555 1_555 yes
W S2 FE2 C19 -47.6(3) 1_555 1_555 1_555 1_555 yes
W S2 S1 FE1 131.89(7) 1_555 1_555 1_555 1_555 yes
FE1 S1 S2 FE2 -102.54(9) 1_555 1_555 1_555 1_555 yes
FE1 C10 C11 C12 -63.5(8) 1_555 1_555 1_555 1_555 yes
FE1 C10 C11 H2 120(1) 1_555 1_555 1_555 1_555 no
FE1 C10 C14 C13 61.6(7) 1_555 1_555 1_555 1_555 yes
FE1 C10 C14 H5 -119(1) 1_555 1_555 1_555 1_555 no
FE1 C11 C10 C14 62.8(8) 1_555 1_555 1_555 1_555 yes
FE1 C11 C10 H1 -120(1) 1_555 1_555 1_555 1_555 no
FE1 C11 C12 C13 -60.3(7) 1_555 1_555 1_555 1_555 yes
FE1 C11 C12 H3 118(1) 1_555 1_555 1_555 1_555 no
FE1 C12 C11 C10 62.0(8) 1_555 1_555 1_555 1_555 yes
FE1 C12 C11 H2 -122(1) 1_555 1_555 1_555 1_555 no
FE1 C12 C13 C14 -61.7(7) 1_555 1_555 1_555 1_555 yes
FE1 C12 C13 H4 120(1) 1_555 1_555 1_555 1_555 no
FE1 C13 C12 C11 59.8(8) 1_555 1_555 1_555 1_555 yes
FE1 C13 C12 H3 -119.0(9) 1_555 1_555 1_555 1_555 no
FE1 C13 C14 C10 -60.8(7) 1_555 1_555 1_555 1_555 yes
FE1 C13 C14 H5 120(1) 1_555 1_555 1_555 1_555 no
FE1 C14 C10 C11 -62.0(8) 1_555 1_555 1_555 1_555 yes
FE1 C14 C10 H1 121(1) 1_555 1_555 1_555 1_555 no
FE1 C14 C13 C12 62.3(6) 1_555 1_555 1_555 1_555 yes
FE1 C14 C13 H4 -120(1) 1_555 1_555 1_555 1_555 no
FE2 S2 W C5 9.3(2) 1_555 1_555 1_555 1_555 yes
FE2 S2 W C6 100.5(2) 1_555 1_555 1_555 1_555 yes
FE2 S2 W C7 -170.5(2) 1_555 1_555 1_555 1_555 yes
FE2 S2 W C8 -80.3(2) 1_555 1_555 1_555 1_555 yes
FE2 S2 W C9 139(2) 1_555 1_555 1_555 1_555 yes
FE2 C15 C16 C17 -61.8(6) 1_555 1_555 1_555 1_555 yes
FE2 C15 C16 H7 121.2(10) 1_555 1_555 1_555 1_555 no
FE2 C15 C19 C18 61.2(6) 1_555 1_555 1_555 1_555 yes
FE2 C15 C19 H10 -121.2(10) 1_555 1_555 1_555 1_555 no
FE2 C16 C15 C19 58.6(6) 1_555 1_555 1_555 1_555 yes
FE2 C16 C15 H6 -118.2(8) 1_555 1_555 1_555 1_555 no
FE2 C16 C17 C18 -61.2(6) 1_555 1_555 1_555 1_555 yes
FE2 C16 C17 H8 120(1) 1_555 1_555 1_555 1_555 no
FE2 C17 C16 C15 63.3(6) 1_555 1_555 1_555 1_555 yes
FE2 C17 C16 H7 -119.7(10) 1_555 1_555 1_555 1_555 no
FE2 C17 C18 C19 -61.0(6) 1_555 1_555 1_555 1_555 yes
FE2 C17 C18 H9 119(1) 1_555 1_555 1_555 1_555 no
FE2 C18 C17 C16 60.7(6) 1_555 1_555 1_555 1_555 yes
FE2 C18 C17 H8 -120(1) 1_555 1_555 1_555 1_555 no
FE2 C18 C19 C15 -62.5(6) 1_555 1_555 1_555 1_555 yes
FE2 C18 C19 H10 119.9(10) 1_555 1_555 1_555 1_555 no
FE2 C19 C15 C16 -58.2(6) 1_555 1_555 1_555 1_555 yes
FE2 C19 C15 H6 118.6(8) 1_555 1_555 1_555 1_555 no
FE2 C19 C18 C17 60.9(7) 1_555 1_555 1_555 1_555 yes
FE2 C19 C18 H9 -119(1) 1_555 1_555 1_555 1_555 no
S1 FE1 C1 O1 -11(23) 1_555 1_555 1_555 1_555 yes
S1 FE1 C2 O2 -138(16) 1_555 1_555 1_555 1_555 yes
S1 FE1 C10 C11 -8(1) 1_555 1_555 1_555 1_555 yes
S1 FE1 C10 C14 -126.6(8) 1_555 1_555 1_555 1_555 yes
S1 FE1 C10 H1 112(1) 1_555 1_555 1_555 1_555 no
S1 FE1 C11 C10 174.5(8) 1_555 1_555 1_555 1_555 yes
S1 FE1 C11 C12 -70.2(8) 1_555 1_555 1_555 1_555 yes
S1 FE1 C11 H2 51(2) 1_555 1_555 1_555 1_555 no
S1 FE1 C12 C11 114.1(9) 1_555 1_555 1_555 1_555 yes
S1 FE1 C12 C13 -124.9(8) 1_555 1_555 1_555 1_555 yes
S1 FE1 C12 H3 -6(1) 1_555 1_555 1_555 1_555 no
S1 FE1 C13 C12 60.8(8) 1_555 1_555 1_555 1_555 yes
S1 FE1 C13 C14 176.7(6) 1_555 1_555 1_555 1_555 yes
S1 FE1 C13 H4 -62(1) 1_555 1_555 1_555 1_555 no
S1 FE1 C14 C10 112(1) 1_555 1_555 1_555 1_555 yes
S1 FE1 C14 C13 -5(1) 1_555 1_555 1_555 1_555 yes
S1 FE1 C14 H5 -127.1(9) 1_555 1_555 1_555 1_555 no
S1 S2 W C5 129.8(2) 1_555 1_555 1_555 1_555 yes
S1 S2 W C6 -138.9(2) 1_555 1_555 1_555 1_555 yes
S1 S2 W C7 -49.9(2) 1_555 1_555 1_555 1_555 yes
S1 S2 W C8 40.2(2) 1_555 1_555 1_555 1_555 yes
S1 S2 W C9 -99(2) 1_555 1_555 1_555 1_555 yes
S1 S2 FE2 C3 -70.0(3) 1_555 1_555 1_555 1_555 yes
S1 S2 FE2 C4 22.7(3) 1_555 1_555 1_555 1_555 yes
S1 S2 FE2 C15 166.3(3) 1_555 1_555 1_555 1_555 yes
S1 S2 FE2 C16 129.0(3) 1_555 1_555 1_555 1_555 yes
S1 S2 FE2 C17 116.3(4) 1_555 1_555 1_555 1_555 yes
S1 S2 FE2 C18 178.8(8) 1_555 1_555 1_555 1_555 yes
S1 S2 FE2 C19 -165.5(3) 1_555 1_555 1_555 1_555 yes
S2 W C5 O5 -171(8) 1_555 1_555 1_555 1_555 yes
S2 W C6 O6 170(8) 1_555 1_555 1_555 1_555 yes
S2 W C7 O7 170(8) 1_555 1_555 1_555 1_555 yes
S2 W C8 O8 -167(11) 1_555 1_555 1_555 1_555 yes
S2 W C9 O9 -128(26) 1_555 1_555 1_555 1_555 yes
S2 FE2 C3 O3 135(22) 1_555 1_555 1_555 1_555 yes
S2 FE2 C4 O4 -177(13) 1_555 1_555 1_555 1_555 yes
S2 FE2 C15 C16 -103.4(6) 1_555 1_555 1_555 1_555 yes
S2 FE2 C15 C19 134.8(6) 1_555 1_555 1_555 1_555 yes
S2 FE2 C15 H6 15(1) 1_555 1_555 1_555 1_555 no
S2 FE2 C16 C15 78.0(6) 1_555 1_555 1_555 1_555 yes
S2 FE2 C16 C17 -166.3(7) 1_555 1_555 1_555 1_555 yes
S2 FE2 C16 H7 -45(1) 1_555 1_555 1_555 1_555 no
S2 FE2 C17 C16 19.6(9) 1_555 1_555 1_555 1_555 yes
S2 FE2 C17 C18 136.1(7) 1_555 1_555 1_555 1_555 yes
S2 FE2 C17 H8 -101(1) 1_555 1_555 1_555 1_555 no
S2 FE2 C18 C17 -96(1) 1_555 1_555 1_555 1_555 yes
S2 FE2 C18 C19 23(1) 1_555 1_555 1_555 1_555 yes
S2 FE2 C18 H9 143.5(7) 1_555 1_555 1_555 1_555 no
S2 FE2 C19 C15 -50.6(6) 1_555 1_555 1_555 1_555 yes
S2 FE2 C19 C18 -167.8(6) 1_555 1_555 1_555 1_555 yes
S2 FE2 C19 H10 71(1) 1_555 1_555 1_555 1_555 no
S2 S1 FE1 C1 135.2(3) 1_555 1_555 1_555 1_555 yes
S2 S1 FE1 C2 40.7(3) 1_555 1_555 1_555 1_555 yes
S2 S1 FE1 C10 -55.2(5) 1_555 1_555 1_555 1_555 yes
S2 S1 FE1 C11 -60.9(5) 1_555 1_555 1_555 1_555 yes
S2 S1 FE1 C12 -95.8(5) 1_555 1_555 1_555 1_555 yes
S2 S1 FE1 C13 -127.9(3) 1_555 1_555 1_555 1_555 yes
S2 S1 FE1 C14 -124.0(7) 1_555 1_555 1_555 1_555 yes
O1 C1 FE1 C2 83(23) 1_555 1_555 1_555 1_555 yes
O1 C1 FE1 C10 176(23) 1_555 1_555 1_555 1_555 yes
O1 C1 FE1 C11 -141(23) 1_555 1_555 1_555 1_555 yes
O1 C1 FE1 C12 -100(23) 1_555 1_555 1_555 1_555 yes
O1 C1 FE1 C13 -121(23) 1_555 1_555 1_555 1_555 yes
O1 C1 FE1 C14 -160(23) 1_555 1_555 1_555 1_555 yes
O2 C2 FE1 C1 132(16) 1_555 1_555 1_555 1_555 yes
O2 C2 FE1 C10 4(16) 1_555 1_555 1_555 1_555 yes
O2 C2 FE1 C11 -32(16) 1_555 1_555 1_555 1_555 yes
O2 C2 FE1 C12 -43(17) 1_555 1_555 1_555 1_555 yes
O2 C2 FE1 C13 18(17) 1_555 1_555 1_555 1_555 yes
O2 C2 FE1 C14 33(17) 1_555 1_555 1_555 1_555 yes
O3 C3 FE2 C4 41(22) 1_555 1_555 1_555 1_555 yes
O3 C3 FE2 C15 -136(22) 1_555 1_555 1_555 1_555 yes
O3 C3 FE2 C16 -111(22) 1_555 1_555 1_555 1_555 yes
O3 C3 FE2 C17 -50(22) 1_555 1_555 1_555 1_555 yes
O3 C3 FE2 C18 -72(22) 1_555 1_555 1_555 1_555 yes
O3 C3 FE2 C19 -111(22) 1_555 1_555 1_555 1_555 yes
O4 C4 FE2 C3 -85(13) 1_555 1_555 1_555 1_555 yes
O4 C4 FE2 C15 91(13) 1_555 1_555 1_555 1_555 yes
O4 C4 FE2 C16 84(13) 1_555 1_555 1_555 1_555 yes
O4 C4 FE2 C17 46(13) 1_555 1_555 1_555 1_555 yes
O4 C4 FE2 C18 14(13) 1_555 1_555 1_555 1_555 yes
O4 C4 FE2 C19 18(14) 1_555 1_555 1_555 1_555 yes
O5 C5 W C6 99(8) 1_555 1_555 1_555 1_555 yes
O5 C5 W C7 5(10) 1_555 1_555 1_555 1_555 yes
O5 C5 W C8 -78(8) 1_555 1_555 1_555 1_555 yes
O5 C5 W C9 12(8) 1_555 1_555 1_555 1_555 yes
O6 C6 W C5 -94(8) 1_555 1_555 1_555 1_555 yes
O6 C6 W C7 80(8) 1_555 1_555 1_555 1_555 yes
O6 C6 W C8 9(12) 1_555 1_555 1_555 1_555 yes
O6 C6 W C9 -6(8) 1_555 1_555 1_555 1_555 yes
O7 C7 W C5 -7(10) 1_555 1_555 1_555 1_555 yes
O7 C7 W C6 -100(8) 1_555 1_555 1_555 1_555 yes
O7 C7 W C8 76(8) 1_555 1_555 1_555 1_555 yes
O7 C7 W C9 -13(8) 1_555 1_555 1_555 1_555 yes
O8 C8 W C5 97(11) 1_555 1_555 1_555 1_555 yes
O8 C8 W C6 -7(15) 1_555 1_555 1_555 1_555 yes
O8 C8 W C7 -78(11) 1_555 1_555 1_555 1_555 yes
O8 C8 W C9 9(11) 1_555 1_555 1_555 1_555 yes
O9 C9 W C5 2(27) 1_555 1_555 1_555 1_555 yes
O9 C9 W C6 -88(27) 1_555 1_555 1_555 1_555 yes
O9 C9 W C7 -178(27) 1_555 1_555 1_555 1_555 yes
O9 C9 W C8 91(27) 1_555 1_555 1_555 1_555 yes
C1 FE1 C10 C11 158.0(9) 1_555 1_555 1_555 1_555 yes
C1 FE1 C10 C14 40.3(10) 1_555 1_555 1_555 1_555 yes
C1 FE1 C10 H1 -80(1) 1_555 1_555 1_555 1_555 no
C1 FE1 C11 C10 -58(2) 1_555 1_555 1_555 1_555 yes
C1 FE1 C11 C12 57(2) 1_555 1_555 1_555 1_555 yes
C1 FE1 C11 H2 179.1(9) 1_555 1_555 1_555 1_555 no
C1 FE1 C12 C11 -157.7(9) 1_555 1_555 1_555 1_555 yes
C1 FE1 C12 C13 -36.6(9) 1_555 1_555 1_555 1_555 yes
C1 FE1 C12 H3 81(1) 1_555 1_555 1_555 1_555 no
C1 FE1 C13 C12 152.2(8) 1_555 1_555 1_555 1_555 yes
C1 FE1 C13 C14 -91.9(7) 1_555 1_555 1_555 1_555 yes
C1 FE1 C13 H4 29(1) 1_555 1_555 1_555 1_555 no
C1 FE1 C14 C10 -148.9(9) 1_555 1_555 1_555 1_555 yes
C1 FE1 C14 C13 92.8(7) 1_555 1_555 1_555 1_555 yes
C1 FE1 C14 H5 -28(1) 1_555 1_555 1_555 1_555 no
C2 FE1 C10 C11 -106.5(9) 1_555 1_555 1_555 1_555 yes
C2 FE1 C10 C14 135.8(8) 1_555 1_555 1_555 1_555 yes
C2 FE1 C10 H1 14(1) 1_555 1_555 1_555 1_555 no
C2 FE1 C11 C10 76.9(9) 1_555 1_555 1_555 1_555 yes
C2 FE1 C11 C12 -167.8(8) 1_555 1_555 1_555 1_555 yes
C2 FE1 C11 H2 -45(2) 1_555 1_555 1_555 1_555 no
C2 FE1 C12 C11 17(1) 1_555 1_555 1_555 1_555 yes
C2 FE1 C12 C13 138.6(8) 1_555 1_555 1_555 1_555 yes
C2 FE1 C12 H3 -103(1) 1_555 1_555 1_555 1_555 no
C2 FE1 C13 C12 -93(1) 1_555 1_555 1_555 1_555 yes
C2 FE1 C13 C14 22(1) 1_555 1_555 1_555 1_555 yes
C2 FE1 C13 H4 143.4(9) 1_555 1_555 1_555 1_555 no
C2 FE1 C14 C10 -50.6(9) 1_555 1_555 1_555 1_555 yes
C2 FE1 C14 C13 -168.9(7) 1_555 1_555 1_555 1_555 yes
C2 FE1 C14 H5 69(1) 1_555 1_555 1_555 1_555 no
C3 FE2 C15 C16 166.0(6) 1_555 1_555 1_555 1_555 yes
C3 FE2 C15 C19 44.2(7) 1_555 1_555 1_555 1_555 yes
C3 FE2 C15 H6 -75(1) 1_555 1_555 1_555 1_555 no
C3 FE2 C16 C15 -34(1) 1_555 1_555 1_555 1_555 yes
C3 FE2 C16 C17 80(1) 1_555 1_555 1_555 1_555 yes
C3 FE2 C16 H7 -158.0(9) 1_555 1_555 1_555 1_555 no
C3 FE2 C17 C16 -151.9(7) 1_555 1_555 1_555 1_555 yes
C3 FE2 C17 C18 -35.4(9) 1_555 1_555 1_555 1_555 yes
C3 FE2 C17 H8 87(1) 1_555 1_555 1_555 1_555 no
C3 FE2 C18 C17 154.4(7) 1_555 1_555 1_555 1_555 yes
C3 FE2 C18 C19 -86.2(7) 1_555 1_555 1_555 1_555 yes
C3 FE2 C18 H9 33(1) 1_555 1_555 1_555 1_555 no
C3 FE2 C19 C15 -144.5(6) 1_555 1_555 1_555 1_555 yes
C3 FE2 C19 C18 98.3(7) 1_555 1_555 1_555 1_555 yes
C3 FE2 C19 H10 -22(1) 1_555 1_555 1_555 1_555 no
C4 FE2 C15 C16 -9.9(9) 1_555 1_555 1_555 1_555 yes
C4 FE2 C15 C19 -131.8(7) 1_555 1_555 1_555 1_555 yes
C4 FE2 C15 H6 109(1) 1_555 1_555 1_555 1_555 no
C4 FE2 C16 C15 173.9(6) 1_555 1_555 1_555 1_555 yes
C4 FE2 C16 C17 -70.4(7) 1_555 1_555 1_555 1_555 yes
C4 FE2 C16 H7 50(1) 1_555 1_555 1_555 1_555 no
C4 FE2 C17 C16 114.9(7) 1_555 1_555 1_555 1_555 yes
C4 FE2 C17 C18 -128.6(7) 1_555 1_555 1_555 1_555 yes
C4 FE2 C17 H8 -5(1) 1_555 1_555 1_555 1_555 no
C4 FE2 C18 C17 57.9(8) 1_555 1_555 1_555 1_555 yes
C4 FE2 C18 C19 177.4(7) 1_555 1_555 1_555 1_555 yes
C4 FE2 C18 H9 -62(1) 1_555 1_555 1_555 1_555 no
C4 FE2 C19 C15 112.1(10) 1_555 1_555 1_555 1_555 yes
C4 FE2 C19 C18 -5(1) 1_555 1_555 1_555 1_555 yes
C4 FE2 C19 H10 -126(1) 1_555 1_555 1_555 1_555 no
C10 FE1 C11 C12 115(1) 1_555 1_555 1_555 1_555 yes
C10 FE1 C11 H2 -122(2) 1_555 1_555 1_555 1_555 no
C10 FE1 C12 C11 -39.8(8) 1_555 1_555 1_555 1_555 yes
C10 FE1 C12 C13 81.3(8) 1_555 1_555 1_555 1_555 yes
C10 FE1 C12 H3 -160(2) 1_555 1_555 1_555 1_555 no
C10 FE1 C13 C12 -79.2(9) 1_555 1_555 1_555 1_555 yes
C10 FE1 C13 C14 36.8(8) 1_555 1_555 1_555 1_555 yes
C10 FE1 C13 H4 157(1) 1_555 1_555 1_555 1_555 no
C10 FE1 C14 C13 -118(1) 1_555 1_555 1_555 1_555 yes
C10 FE1 C14 H5 120(1) 1_555 1_555 1_555 1_555 no
C10 C11 FE1 C12 -115(1) 1_555 1_555 1_555 1_555 yes
C10 C11 FE1 C13 -79.8(8) 1_555 1_555 1_555 1_555 yes
C10 C11 FE1 C14 -36.9(7) 1_555 1_555 1_555 1_555 yes
C10 C11 C12 C13 1(1) 1_555 1_555 1_555 1_555 yes
C10 C11 C12 H3 -179.6(9) 1_555 1_555 1_555 1_555 no
C10 C14 FE1 C11 38.4(9) 1_555 1_555 1_555 1_555 yes
C10 C14 FE1 C12 80.3(9) 1_555 1_555 1_555 1_555 yes
C10 C14 FE1 C13 118(1) 1_555 1_555 1_555 1_555 yes
C10 C14 C13 C12 1(1) 1_555 1_555 1_555 1_555 yes
C10 C14 C13 H4 179.1(10) 1_555 1_555 1_555 1_555 no
C11 FE1 C10 C14 -117(1) 1_555 1_555 1_555 1_555 yes
C11 FE1 C10 H1 121(2) 1_555 1_555 1_555 1_555 no
C11 FE1 C12 C13 121(1) 1_555 1_555 1_555 1_555 yes
C11 FE1 C12 H3 -120(2) 1_555 1_555 1_555 1_555 no
C11 FE1 C13 C12 -35.4(8) 1_555 1_555 1_555 1_555 yes
C11 FE1 C13 C14 80.6(9) 1_555 1_555 1_555 1_555 yes
C11 FE1 C13 H4 -158(1) 1_555 1_555 1_555 1_555 no
C11 FE1 C14 C13 -79.9(8) 1_555 1_555 1_555 1_555 yes
C11 FE1 C14 H5 158(1) 1_555 1_555 1_555 1_555 no
C11 C10 FE1 C12 37.9(7) 1_555 1_555 1_555 1_555 yes
C11 C10 FE1 C13 80.1(8) 1_555 1_555 1_555 1_555 yes
C11 C10 FE1 C14 117(1) 1_555 1_555 1_555 1_555 yes
C11 C10 C14 C13 0(1) 1_555 1_555 1_555 1_555 yes
C11 C10 C14 H5 178.1(10) 1_555 1_555 1_555 1_555 no
C11 C12 FE1 C13 -121(1) 1_555 1_555 1_555 1_555 yes
C11 C12 FE1 C14 -82.2(9) 1_555 1_555 1_555 1_555 yes
C11 C12 C13 C14 -1(1) 1_555 1_555 1_555 1_555 yes
C11 C12 C13 H4 -179.6(10) 1_555 1_555 1_555 1_555 no
C12 FE1 C10 C14 -79.8(8) 1_555 1_555 1_555 1_555 yes
C12 FE1 C10 H1 159(2) 1_555 1_555 1_555 1_555 no
C12 FE1 C11 H2 121(2) 1_555 1_555 1_555 1_555 no
C12 FE1 C13 C14 115(1) 1_555 1_555 1_555 1_555 yes
C12 FE1 C13 H4 -122(1) 1_555 1_555 1_555 1_555 no
C12 FE1 C14 C13 -38.0(7) 1_555 1_555 1_555 1_555 yes
C12 FE1 C14 H5 -159(1) 1_555 1_555 1_555 1_555 no
C12 C11 FE1 C13 35.6(7) 1_555 1_555 1_555 1_555 yes
C12 C11 FE1 C14 78.5(8) 1_555 1_555 1_555 1_555 yes
C12 C11 C10 C14 0(1) 1_555 1_555 1_555 1_555 yes
C12 C11 C10 H1 176(1) 1_555 1_555 1_555 1_555 no
C12 C13 FE1 C14 -115(1) 1_555 1_555 1_555 1_555 yes
C12 C13 C14 H5 -177.1(9) 1_555 1_555 1_555 1_555 no
C13 FE1 C10 C14 -37.6(6) 1_555 1_555 1_555 1_555 yes
C13 FE1 C10 H1 -158(2) 1_555 1_555 1_555 1_555 no
C13 FE1 C11 H2 157(2) 1_555 1_555 1_555 1_555 no
C13 FE1 C12 H3 118(2) 1_555 1_555 1_555 1_555 no
C13 FE1 C14 H5 -121(1) 1_555 1_555 1_555 1_555 no
C13 C12 FE1 C14 38.9(7) 1_555 1_555 1_555 1_555 yes
C13 C12 C11 H2 177(1) 1_555 1_555 1_555 1_555 no
C13 C14 C10 H1 -177.4(10) 1_555 1_555 1_555 1_555 no
C14 FE1 C10 H1 -121(2) 1_555 1_555 1_555 1_555 no
C14 FE1 C11 H2 -159(2) 1_555 1_555 1_555 1_555 no
C14 FE1 C12 H3 157(1) 1_555 1_555 1_555 1_555 no
C14 FE1 C13 H4 121(1) 1_555 1_555 1_555 1_555 no
C14 C10 C11 H2 -176(1) 1_555 1_555 1_555 1_555 no
C14 C13 C12 H3 179.3(8) 1_555 1_555 1_555 1_555 no
C15 FE2 C16 C17 115.7(9) 1_555 1_555 1_555 1_555 yes
C15 FE2 C16 H7 -123(1) 1_555 1_555 1_555 1_555 no
C15 FE2 C17 C16 -37.9(6) 1_555 1_555 1_555 1_555 yes
C15 FE2 C17 C18 78.6(7) 1_555 1_555 1_555 1_555 yes
C15 FE2 C17 H8 -158(1) 1_555 1_555 1_555 1_555 no
C15 FE2 C18 C17 -82.1(7) 1_555 1_555 1_555 1_555 yes
C15 FE2 C18 C19 37.3(6) 1_555 1_555 1_555 1_555 yes
C15 FE2 C18 H9 157(1) 1_555 1_555 1_555 1_555 no
C15 FE2 C19 C18 -117.2(9) 1_555 1_555 1_555 1_555 yes
C15 FE2 C19 H10 121(1) 1_555 1_555 1_555 1_555 no
C15 C16 FE2 C17 -115.7(9) 1_555 1_555 1_555 1_555 yes
C15 C16 FE2 C18 -77.9(7) 1_555 1_555 1_555 1_555 yes
C15 C16 FE2 C19 -34.9(6) 1_555 1_555 1_555 1_555 yes
C15 C16 C17 C18 2.0(10) 1_555 1_555 1_555 1_555 yes
C15 C16 C17 H8 -176.5(9) 1_555 1_555 1_555 1_555 no
C15 C19 FE2 C16 35.4(6) 1_555 1_555 1_555 1_555 yes
C15 C19 FE2 C17 80.4(7) 1_555 1_555 1_555 1_555 yes
C15 C19 FE2 C18 117.2(9) 1_555 1_555 1_555 1_555 yes
C15 C19 C18 C17 -1(1) 1_555 1_555 1_555 1_555 yes
C15 C19 C18 H9 178.0(8) 1_555 1_555 1_555 1_555 no
C16 FE2 C15 C19 -121.9(9) 1_555 1_555 1_555 1_555 yes
C16 FE2 C15 H6 118(1) 1_555 1_555 1_555 1_555 no
C16 FE2 C17 C18 116.5(9) 1_555 1_555 1_555 1_555 yes
C16 FE2 C17 H8 -120(1) 1_555 1_555 1_555 1_555 no
C16 FE2 C18 C17 -39.7(7) 1_555 1_555 1_555 1_555 yes
C16 FE2 C18 C19 79.7(7) 1_555 1_555 1_555 1_555 yes
C16 FE2 C18 H9 -160(1) 1_555 1_555 1_555 1_555 no
C16 FE2 C19 C18 -81.7(7) 1_555 1_555 1_555 1_555 yes
C16 FE2 C19 H10 157(1) 1_555 1_555 1_555 1_555 no
C16 C15 FE2 C17 40.3(6) 1_555 1_555 1_555 1_555 yes
C16 C15 FE2 C18 83.4(7) 1_555 1_555 1_555 1_555 yes
C16 C15 FE2 C19 121.9(9) 1_555 1_555 1_555 1_555 yes
C16 C15 C19 C18 3.0(10) 1_555 1_555 1_555 1_555 yes
C16 C15 C19 H10 -179.4(9) 1_555 1_555 1_555 1_555 no
C16 C17 FE2 C18 -116.5(9) 1_555 1_555 1_555 1_555 yes
C16 C17 FE2 C19 -79.6(7) 1_555 1_555 1_555 1_555 yes
C16 C17 C18 C19 0(1) 1_555 1_555 1_555 1_555 yes
C16 C17 C18 H9 -179.9(9) 1_555 1_555 1_555 1_555 no
C17 FE2 C15 C19 -81.5(7) 1_555 1_555 1_555 1_555 yes
C17 FE2 C15 H6 159(1) 1_555 1_555 1_555 1_555 no
C17 FE2 C16 H7 120(1) 1_555 1_555 1_555 1_555 no
C17 FE2 C18 C19 119.4(10) 1_555 1_555 1_555 1_555 yes
C17 FE2 C18 H9 -120(1) 1_555 1_555 1_555 1_555 no
C17 FE2 C19 C18 -36.8(7) 1_555 1_555 1_555 1_555 yes
C17 FE2 C19 H10 -157(1) 1_555 1_555 1_555 1_555 no
C17 C16 FE2 C18 37.8(6) 1_555 1_555 1_555 1_555 yes
C17 C16 FE2 C19 80.8(7) 1_555 1_555 1_555 1_555 yes
C17 C16 C15 C19 -3.1(10) 1_555 1_555 1_555 1_555 yes
C17 C16 C15 H6 -180.0(8) 1_555 1_555 1_555 1_555 no
C17 C18 FE2 C19 -119.4(10) 1_555 1_555 1_555 1_555 yes
C17 C18 C19 H10 -179.2(9) 1_555 1_555 1_555 1_555 no
C18 FE2 C15 C19 -38.5(6) 1_555 1_555 1_555 1_555 yes
C18 FE2 C15 H6 -157(1) 1_555 1_555 1_555 1_555 no
C18 FE2 C16 H7 158(1) 1_555 1_555 1_555 1_555 no
C18 FE2 C17 H8 122(1) 1_555 1_555 1_555 1_555 no
C18 FE2 C19 H10 -120(1) 1_555 1_555 1_555 1_555 no
C18 C17 FE2 C19 36.9(6) 1_555 1_555 1_555 1_555 yes
C18 C17 C16 H7 179.1(9) 1_555 1_555 1_555 1_555 no
C18 C19 C15 H6 179.8(8) 1_555 1_555 1_555 1_555 no
C19 FE2 C15 H6 -119(1) 1_555 1_555 1_555 1_555 no
C19 FE2 C16 H7 -158(1) 1_555 1_555 1_555 1_555 no
C19 FE2 C17 H8 159(1) 1_555 1_555 1_555 1_555 no
C19 FE2 C18 H9 120(1) 1_555 1_555 1_555 1_555 no
C19 C15 C16 H7 179.8(9) 1_555 1_555 1_555 1_555 no
C19 C18 C17 H8 178.2(10) 1_555 1_555 1_555 1_555 no
H1 C10 C11 H2 0(2) 1_555 1_555 1_555 1_555 no
H1 C10 C14 H5 1(1) 1_555 1_555 1_555 1_555 no
H2 C11 C12 H3 -3(1) 1_555 1_555 1_555 1_555 no
H3 C12 C13 H4 1(1) 1_555 1_555 1_555 1_555 no
H4 C13 C14 H5 0(1) 1_555 1_555 1_555 1_555 no
H6 C15 C16 H7 2(1) 1_555 1_555 1_555 1_555 no
H6 C15 C19 H10 -2(1) 1_555 1_555 1_555 1_555 no
H7 C16 C17 H8 0(1) 1_555 1_555 1_555 1_555 no
H8 C17 C18 H9 -1(1) 1_555 1_555 1_555 1_555 no
H9 C18 C19 H10 0(1) 1_555 1_555 1_555 1_555 no
